data_4322923
loop_
_publ_author_name
'Allan J. Canty'
'Hong Jin'
'Brian W. Skelton'
'Allan H. White'

_publ_contact_author
;
     A.J.Canty
     University of Tasmania
     Chemistry Department
     P.O. Box 252C
     Hobart,7001
     Tasmania, Australia
;
_publ_contact_author_email Allan.Canty@utas.edu.au
_publ_contact_author_fax 046_2262_858
_publ_contact_author_phone 046_2262_162
_publ_section_title
;
 Oxidation of Complexes by (O2CPh)2 and (ER)2 (E = S, Se), Including
 Structures of Pd(CH2CH2CH2CH2)(SePh)2(bpy) (bpy = 2,2'-Bipyridine) and
 MMe2(SePh)2(L2) (M = Pd, Pt; L2= bpy, 1,10-Phenanthroline) and C...O and
 C...E Bond Formation at Palladium(IV)
;
_journal_name_full 'Inorganic Chemistry'
_journal_page_first 3975
_journal_page_last 3981
_journal_paper_doi 10.1021/ic9715005
_journal_volume 37
_journal_year 1998
_chemical_formula_analytical 'C24 H24 N2 Pd Se2'
_chemical_formula_structural '[(C10H8N2)(CH3)2(C6H5Se)2Pd]'
_chemical_formula_sum 'C24 H24 N2 Pd Se2'
_chemical_formula_weight 604.8
_chemical_name_systematic '[(2,2'-bipyridyl)dimethylbis(selenophenolato)palladium(IV)]'
_space_group_IT_number 62
_symmetry_cell_setting orthorhombic
_symmetry_space_group_name_Hall '-P 2ac 2n'
_symmetry_space_group_name_H-M 'P n m a'
_atom_sites_solution_hydrogens difmap
_atom_sites_solution_primary Patterson
_atom_sites_solution_secondary Fourier
_audit_creation_date 97-08-19
_audit_creation_method from_xtal_archive_file_using_CIFIO
_cell_angle_alpha 90.00000
_cell_angle_beta 90.00000
_cell_angle_gamma 90.00000
_cell_formula_units_Z 4
_cell_length_a 13.906(5)
_cell_length_b 12.578(4)
_cell_length_c 13.072(3)
_cell_measurement_reflns_used 8
_cell_measurement_temperature 293
_cell_measurement_theta_max 20.95
_cell_measurement_theta_min 20.93
_cell_volume 2286.4(12)
_computing_cell_refinement Cad4
_computing_data_collection Cad4
_computing_data_reduction xtal_DIFDAT_ABSORB_SORTRF_ADDREF
_computing_molecular_graphics xtal
_computing_publication_material xtal_BONDLA_CIFIO
_computing_structure_refinement xtal_CRYLSQ
_computing_structure_solution xtal
_diffrn_ambient_temperature 293
_diffrn_measurement_device CAD4
_diffrn_measurement_method 2theta/theta
_diffrn_radiation_monochromator graphite
_diffrn_radiation_source rotating_anode
_diffrn_radiation_type Mo-K
_diffrn_radiation_wavelength 0.71073
_diffrn_reflns_av_R_equivalents .069
_diffrn_reflns_av_sigmaI/netI .048
_diffrn_reflns_limit_h_max 16
_diffrn_reflns_limit_h_min -16
_diffrn_reflns_limit_k_max 9
_diffrn_reflns_limit_k_min -14
_diffrn_reflns_limit_l_max 9
_diffrn_reflns_limit_l_min -15
_diffrn_reflns_number 6407
_diffrn_reflns_reduction_process equatorial_monochr_Lp
_diffrn_reflns_theta_max 25.00
_diffrn_reflns_theta_min 2.14
_diffrn_standards_decay_% 75
_diffrn_standards_interval_time 3600secs
_diffrn_standards_number 8
_exptl_absorpt_coefficient_mu 4.01
_exptl_absorpt_correction_T_max 0.434
_exptl_absorpt_correction_T_min 0.232
_exptl_absorpt_correction_type analyt
_exptl_crystal_colour orange
_exptl_crystal_density_diffrn 1.757
_exptl_crystal_F_000 1184
_exptl_crystal_size_max 0.7
_exptl_crystal_size_mid 0.55
_exptl_crystal_size_min 0.27
_refine_diff_density_max 1.114
_refine_diff_density_min -.971
_refine_ls_abs_structure_details none
_refine_ls_abs_structure_Flack 0
_refine_ls_extinction_coef .00000
_refine_ls_extinction_method none
_refine_ls_goodness_of_fit_all 1.417
_refine_ls_goodness_of_fit_obs 1.548
_refine_ls_hydrogen_treatment constr
_refine_ls_matrix_type full
_refine_ls_number_constraints 0
_refine_ls_number_parameters 166
_refine_ls_number_reflns 1320
_refine_ls_number_restraints 0
_refine_ls_R_factor_all .078
_refine_ls_R_factor_obs .045
_refine_ls_shift/esd_max .076
_refine_ls_shift/esd_mean .004
_refine_ls_structure_factor_coef F
_refine_ls_weighting_scheme calc
_refine_ls_wR_factor_all .065
_refine_ls_wR_factor_obs .055
_reflns_d_resolution_high .842
_reflns_d_resolution_low 9.524
_reflns_limit_h_max 16
_reflns_limit_h_min 0
_reflns_limit_k_max 14
_reflns_limit_k_min 0
_reflns_limit_l_max 15
_reflns_limit_l_min 0
_reflns_number_observed 1326
_reflns_number_total 2109
_reflns_observed_criterion refl_observed_if_I_>_3.000_sigma(I_)
_cod_data_source_file ic9715005_1.cif
_cod_data_source_block acpdse
_cod_depositor_comments
;
The following automatic conversions were performed:

'_refine_ls_hydrogen_treatment' value 'constrained' was replaced with
the value 'constr' as specified in the replacement file
'src/cod-tools/trunk/data/replacement-values/replacement_values.lst'.

'_atom_sites_solution_hydrogens' value 'diff map' was changed to
'difmap'.

Automatic conversion script
Id: cif_fix_values 5376 2017-05-30 11:51:03Z andrius 
;
_cod_original_cell_volume 2286(1)
_cod_original_sg_symbol_Hall -p_2ac_2n
_cod_database_code 4322923

loop_
_symmetry_equiv_pos_as_xyz
+x,+y,+z
1/2-x,-y,1/2+z
1/2+x,1/2-y,1/2-z
-x,1/2+y,-z
-x,-y,-z
1/2+x,+y,1/2-z
1/2-x,1/2+y,1/2+z
+x,1/2-y,+z

loop_
_atom_site_aniso_label
_atom_site_aniso_U_11
_atom_site_aniso_U_22
_atom_site_aniso_U_33
_atom_site_aniso_U_12
_atom_site_aniso_U_13
_atom_site_aniso_U_23
Pd .0329(4) .0559(5) .0504(5) .00110 .0033(4) .00476
Se1 .0671(8) .0830(8) .0508(7) .02306 -.0072(6) -.02298
Se1' .0351(7) .1538(13) .0796(9) -.00961 -.0103(6) -.00746
N1 .032(3) .043(3) .051(3) -.001(3) -.006(3) .002(3)
C1 .064(5) .106(6) .080(6) .032(5) .017(5) -.012(5)
C2 .054(5) .047(4) .077(5) .004(4) -.010(4) .008(4)
C3 .077(6) .055(5) .097(6) -.013(5) -.010(6) .021(5)
C4 .065(6) .091(7) .097(7) -.034(5) -.004(5) .034(6)
C5 .050(5) .079(6) .077(6) -.007(4) .010(4) .007(5)
C6 .034(4) .056(4) .048(4) -.008(3) -.006(3) .010(3)
C11 .050(8) .07(5) .046(8) -.017(13) -.018(6) .028(17)
C12 .09(2) .077(17) .068(16) .011(17) -.031(15) -.026(13)
C13 .08(2) .06(3) .15(2) .044(16) -.020(15) -.056(18)
C14 .053(13) .09(2) .056(12) -.008(15) -.014(10) -.002(14)
C15 .059(12) .109(16) .059(11) -.018(13) .001(9) .012(11)
C16 .063(14) .058(12) .056(12) -.018(12) -.006(10) .003(11)
C11' .048(7) .085(8) .063(7) .00000 -.024(6) .00000
C12' .094(7) .097(7) .072(6) .002(6) -.024(6) .002(6)
C13' .123(10) .152(12) .074(8) -.033(9) -.019(8) .024(8)
C14' .106(14) .19(2) .081(14) .00000 -.015(10) .00000

loop_
_atom_site_label
_atom_site_fract_x
_atom_site_fract_y
_atom_site_fract_z
_atom_site_U_iso_or_equiv
_atom_site_thermal_displace_type
_atom_site_calc_flag
_atom_site_calc_attached_atom
Pd .09522(5) .25000 .55233(5) .0464(5) Uani ? ?
Se1 .19755(8) .25000 .70766(8) .0669(8) Uani ? ?
Se1' -.02588(8) .25000 .41092(11) .0895(10) Uani ? ?
N1 .1920(3) .3562(4) .4702(4) .042(3) Uani ? ?
C1 .0104(6) .3583(7) .6249(6) .083(6) Uani ? ?
C2 .1883(5) .4626(6) .4704(6) .059(5) Uani ? ?
C3 .2472(7) .5254(6) .4138(7) .077(6) Uani ? ?
C4 .3158(6) .4761(8) .3553(8) .085(7) Uani ? ?
C5 .3229(5) .3672(7) .3533(6) .069(5) Uani ? ?
C6 .2593(5) .3075(5) .4105(5) .046(4) Uani ? ?
C11 .3232(11) .269(5) .6544(11) .06(2) Uani ? ?
C12 .380(2) .187(2) .6227(19) .079(18) Uani ? ?
C13 .474(2) .2222(19) .584(3) .10(2) Uani ? ?
C14 .4982(17) .319(2) .5693(16) .066(15) Uani ? ?
C15 .4460(15) .3897(17) .6034(14) .076(13) Uani ? ?
C16 .3555(16) .3744(15) .6446(16) .059(12) Uani ? ?
C11' .0509(8) .25000 .2931(8) .065(7) Uani ? ?
C12' .0815(7) .3446(7) .2481(7) .088(7) Uani ? ?
C13' .1459(9) .3412(10) .1639(9) .117(10) Uani ? ?
C14' .1739(14) .25000 .1254(14) .125(17) Uani ? ?
H1a -.05880 .34336 .61324 .10600 Uiso ? ?
H1b .01618 .43082 .58795 .10600 Uiso ? ?
H1c .01978 .37001 .69417 .10600 Uiso ? ?
H2 .14005 .49722 .51354 .08000 Uiso ? ?
H3 .24718 .60088 .41297 .10100 Uiso ? ?
H4 .35900 .51752 .31101 .10000 Uiso ? ?
H5 .37024 .33103 .30853 .09200 Uiso ? ?
H12 .35967 .11474 .62055 .10000 Uiso ? ?
H13 .52329 .16380 .58147 .10500 Uiso ? ?
H14 .55159 .33174 .52548 .11700 Uiso ? ?
H15 .46985 .46155 .59972 .09500 Uiso ? ?
H16 .31897 .43186 .66702 .06800 Uiso ? ?
H12' .05837 .40720 .27179 .11300 Uiso ? ?
H13' .16675 .40211 .13454 .14308 Uiso ? ?
H14' .21861 .25000 .07364 .16508 Uiso ? ?

loop_
_atom_type_symbol
_atom_type_description
_atom_type_oxidation_number
_atom_type_number_in_cell
_atom_type_scat_dispersion_real
_atom_type_scat_dispersion_imag
_atom_type_scat_source
C ? 0 96 .002 .002 Int_Tables_Vol_IV_Tables_2.2B_and_2.3.1
O ? 0 0 .008 .006 Int_Tables_Vol_IV_Tables_2.2B_and_2.3.1
H ? 0 96 0 0 Int_Tables_Vol_IV_Tables_2.2B_and_2.3.1
Pd ? 0 4 -1.177 1.007 Int_Tables_Vol_IV_Tables_2.2B_and_2.3.1
Se ? 0 8 -.178 2.223 Int_Tables_Vol_IV_Tables_2.2B_and_2.3.1
N ? 0 8 .004 .003 Int_Tables_Vol_IV_Tables_2.2B_and_2.3.1

loop_
_diffrn_attenuator_code
_diffrn_attenuator_scale
1 19.14

loop_
_geom_angle_atom_site_label_1
_geom_angle_atom_site_label_2
_geom_angle_atom_site_label_3
_geom_angle
_geom_angle_site_symmetry_1
_geom_angle_site_symmetry_2
_geom_angle_site_symmetry_3
_geom_angle_publ_flag
Se1 Pd Se1' 172.69(5) . . . ?
Se1 Pd N1 92.80(14) . . . ?
Se1 Pd C1 87.2(2) . . . ?
Se1 Pd N1 92.80(14) . . 8 ?
Se1 Pd C1 87.2(2) . . 8 ?
Se1' Pd N1 92.97(14) . . . ?
Se1' Pd C1 87.4(2) . . . ?
Se1' Pd N1 92.97(14) . . 8 ?
Se1' Pd C1 87.4(2) . . 8 ?
N1 Pd C1 100.2(3) . . . ?
N1 Pd N1 75.61(19) . . 8 ?
N1 Pd C1 175.8(3) . . 8 ?
C1 Pd N1 175.8(3) . . 8 ?
C1 Pd C1 83.9(3) . . 8 ?
N1 Pd C1 100.2(3) 8 . 8 ?
Pd Se1 C11 103.2(5) . . . ?
Pd Se1 C11 103.2(5) . . 8 ?
C11 Se1 C11 14(3) . . 8 ?
Pd Se1' C11' 102.9(3) . . . ?
Pd N1 C2 126.0(4) . . . ?
Pd N1 C6 115.5(4) . . . ?
C2 N1 C6 118.4(6) . . . ?
Pd C1 H1a 111.3(6) . . . ?
Pd C1 H1b 109.1(6) . . . ?
Pd C1 H1c 118.7(6) . . . ?
H1a C1 H1b 99.8(7) . . . ?
H1a C1 H1c 108.5(8) . . . ?
H1b C1 H1c 107.7(8) . . . ?
N1 C2 C3 123.8(7) . . . ?
N1 C2 H2 118.2(7) . . . ?
C3 C2 H2 117.9(7) . . . ?
C2 C3 C4 117.4(7) . . . ?
C2 C3 H3 126.0(9) . . . ?
C4 C3 H3 116.5(9) . . . ?
C3 C4 C5 120.8(8) . . . ?
C3 C4 H4 120.9(9) . . . ?
C5 C4 H4 118.2(9) . . . ?
C4 C5 C6 119.1(7) . . . ?
C4 C5 H5 121.1(8) . . . ?
C6 C5 H5 119.7(8) . . . ?
N1 C6 C5 120.4(6) . . . ?
N1 C6 C6 116.7(6) . . 8 ?
C5 C6 C6 123.0(6) . . 8 ?
Se1 C11 C12 124(4) . . . ?
Se1 C11 C16 116(3) . . . ?
Se1 C11 C11 83(3) . . 8 ?
Se1 C11 C12 155(5) . . 8 ?
Se1 C11 C16 97(2) . . 8 ?
C12 C11 C16 120(2) . . . ?
C12 C11 C11 41(3) . . 8 ?
C12 C11 C12 81(2) . . 8 ?
C12 C11 C16 26.9(18) . . 8 ?
C16 C11 C11 161(3) . . 8 ?
C16 C11 C12 39(3) . . 8 ?
C16 C11 C16 146.1(16) . . 8 ?
C11 C11 C12 122(4) 8 . 8 ?
C11 C11 C16 15(2) 8 . 8 ?
C12 C11 C16 108(3) 8 . 8 ?
C11 C12 C13 113(3) . . . ?
C11 C12 H12 124(3) . . . ?
C11 C12 C11 17(3) . . 8 ?
C11 C12 C12 41(2) . . 8 ?
C11 C12 C13 91(2) . . 8 ?
C11 C12 C14 133(3) . . 8 ?
C11 C12 C15 171(2) . . 8 ?
C11 C12 C16 109(3) . . 8 ?
C13 C12 H12 123(3) . . . ?
C13 C12 C11 130(4) . . 8 ?
C13 C12 C12 72.3(18) . . 8 ?
C13 C12 C13 21.7(14) . . 8 ?
C13 C12 C14 20.3(14) . . 8 ?
C13 C12 C15 63.4(18) . . 8 ?
C13 C12 C16 136(3) . . 8 ?
H12 C12 C11 107(4) . . 8 ?
H12 C12 C12 162(3) . . 8 ?
H12 C12 C13 145(3) . . 8 ?
H12 C12 C14 103(2) . . 8 ?
H12 C12 C15 61.3(17) . . 8 ?
H12 C12 C16 21.4(15) . . 8 ?
C11 C12 C12 58(3) 8 . 8 ?
C11 C12 C13 109(4) 8 . 8 ?
C11 C12 C14 150(4) 8 . 8 ?
C11 C12 C15 163(4) 8 . 8 ?
C11 C12 C16 92(4) 8 . 8 ?
C12 C12 C13 50.6(16) 8 . 8 ?
C12 C12 C14 93(2) 8 . 8 ?
C12 C12 C15 135(2) 8 . 8 ?
C12 C12 C16 150(3) 8 . 8 ?
C13 C12 C14 42.0(15) 8 . 8 ?
C13 C12 C15 85.0(19) 8 . 8 ?
C13 C12 C16 157(3) 8 . 8 ?
C14 C12 C15 43.4(16) 8 . 8 ?
C14 C12 C16 116(3) 8 . 8 ?
C15 C12 C16 73(2) 8 . 8 ?
C12 C13 C14 125(3) . . . ?
C12 C13 H13 113(2) . . . ?
C12 C13 C12 57.1(18) . . 8 ?
C12 C13 C13 108(4) . . 8 ?
C12 C13 C14 109(4) . . 8 ?
C12 C13 C15 54.6(17) . . 8 ?
C12 C13 H14 133(2) . . 8 ?
C14 C13 H13 121(3) . . . ?
C14 C13 C12 68.1(18) . . 8 ?
C14 C13 C13 18(3) . . 8 ?
C14 C13 C14 126(5) . . 8 ?
C14 C13 C15 179(3) . . 8 ?
C14 C13 H14 100(2) . . 8 ?
H13 C13 C12 165(3) . . 8 ?
H13 C13 C13 137(5) . . 8 ?
H13 C13 C14 18(2) . . 8 ?
H13 C13 C15 59.4(14) . . 8 ?
H13 C13 H14 32.3(10) . . 8 ?
C12 C13 C13 51(4) 8 . 8 ?
C12 C13 C14 165(4) 8 . 8 ?
C12 C13 C15 112(2) 8 . 8 ?
C12 C13 H14 163(2) 8 . 8 ?
C13 C13 C14 143(6) 8 . 8 ?
C13 C13 C15 162(5) 8 . 8 ?
C13 C13 H14 117(4) 8 . 8 ?
C14 C13 C15 55(3) 8 . 8 ?
C14 C13 H14 27(3) 8 . 8 ?
C15 C13 H14 81.1(15) 8 . 8 ?
C13 C14 C15 118(3) . . . ?
C13 C14 H14 117(3) . . . ?
C13 C14 C12 70(2) . . 8 ?
C13 C14 C13 19(3) . . 8 ?
C13 C14 C14 17.7(17) . . 8 ?
C13 C14 H13 128(5) . . 8 ?
C15 C14 H14 124(3) . . . ?
C15 C14 C12 49.1(15) . . 8 ?
C15 C14 C13 99(4) . . 8 ?
C15 C14 C14 136(2) . . 8 ?
C15 C14 H13 90(4) . . 8 ?
H14 C14 C12 164(2) . . 8 ?
H14 C14 C13 135(5) . . 8 ?
H14 C14 C14 99(2) . . 8 ?
H14 C14 H13 61(3) . . 8 ?
C12 C14 C13 51(3) 8 . 8 ?
C12 C14 C14 87.5(17) 8 . 8 ?
C12 C14 H13 128(4) 8 . 8 ?
C13 C14 C14 37(3) 8 . 8 ?
C13 C14 H13 134(6) 8 . 8 ?
C14 C14 H13 119(4) 8 . 8 ?
C14 C15 C16 126(2) . . . ?
C14 C15 H15 117(2) . . . ?
C14 C15 C12 87(2) . . 8 ?
C14 C15 C13 25.8(19) . . 8 ?
C14 C15 H12 128(2) . . 8 ?
C14 C15 H13 19.7(12) . . 8 ?
C16 C15 H15 118(2) . . . ?
C16 C15 C12 38.1(15) . . 8 ?
C16 C15 C13 100(2) . . 8 ?
C16 C15 H12 13.7(9) . . 8 ?
C16 C15 H13 140.1(18) . . 8 ?
H15 C15 C12 156(2) . . 8 ?
H15 C15 C13 142(2) . . 8 ?
H15 C15 H12 112.9(18) . . 8 ?
H15 C15 H13 100.9(17) . . 8 ?
C12 C15 C13 62(2) 8 . 8 ?
C12 C15 H12 43.1(14) 8 . 8 ?
C12 C15 H13 103.4(18) 8 . 8 ?
C13 C15 H12 104(2) 8 . 8 ?
C13 C15 H13 41.8(14) 8 . 8 ?
H12 C15 H13 146.0(18) 8 . 8 ?
C11 C16 C15 117(2) . . . ?
C11 C16 H16 122(2) . . . ?
C11 C16 C11 4.9(12) . . 8 ?
C11 C16 C12 49(2) . . 8 ?
C11 C16 H12 120(4) . . 8 ?
C15 C16 H16 121(2) . . . ?
C15 C16 C11 112.4(16) . . 8 ?
C15 C16 C12 69(2) . . 8 ?
C15 C16 H12 56(3) . . 8 ?
H16 C16 C11 127(2) . . 8 ?
H16 C16 C12 170(3) . . 8 ?
H16 C16 H12 94(4) . . 8 ?
C11 C16 C12 44(2) 8 . 8 ?
C11 C16 H12 119(4) 8 . 8 ?
C12 C16 H12 89(4) 8 . 8 ?
Se1' C11' C12' 121.3(5) . . . ?
Se1' C11' C12' 121.3(5) . . 8 ?
C12' C11' C12' 117.3(9) . . 8 ?
C11' C12' C13' 119.6(9) . . . ?
C11' C12' H12' 119.4(9) . . . ?
C13' C12' H12' 121.0(10) . . . ?
C12' C13' C14' 120.8(12) . . . ?
C12' C13' H13' 120.4(12) . . . ?
C14' C13' H13' 118.8(14) . . . ?
C13' C14' H14' 118.9(9) . . . ?
C13' C14' C13' 121.9(16) . . 8 ?
H14' C14' C13' 118.9(9) . . 8 ?
C12 H12 C15 76(2) . . 8 ?
C12 H12 C16 70(4) . . 8 ?
C15 H12 C16 110(4) 8 . 8 ?
C13 H13 C14 28(4) . . 8 ?
C13 H13 C15 79(2) . . 8 ?
C13 H13 H14 107.6(18) . . 8 ?
C14 H13 C15 71(4) 8 . 8 ?
C14 H13 H14 91(3) 8 . 8 ?
C15 H13 H14 128.3(8) 8 . 8 ?
C14 H14 C13 18(2) . . 8 ?
C14 H14 H13 27.4(15) . . 8 ?
C13 H14 H13 40.2(11) 8 . 8 ?

loop_
_geom_bond_atom_site_label_1
_geom_bond_atom_site_label_2
_geom_bond_distance
_geom_bond_site_symmetry_1
_geom_bond_site_symmetry_2
_geom_bond_publ_flag
Pd Se1 2.4795(14) . . ?
Pd Se1' 2.5006(16) . . ?
Pd N1 2.179(5) . . ?
Pd C1 2.036(8) . . ?
Pd N1 2.179(5) . 8 ?
Pd C1 2.036(8) . 8 ?
Se1 C11 1.896(17) . . ?
Se1 C11 1.896(17) . 8 ?
Se1' C11' 1.875(11) . . ?
N1 C2 1.339(9) . . ?
N1 C6 1.364(8) . . ?
C1 H1a .992(8) . . ?
C1 H1b 1.036(8) . . ?
C1 H1c .926(8) . . ?
C2 C3 1.358(11) . . ?
C2 H2 .979(7) . . ?
C3 C4 1.371(13) . . ?
C3 H3 .950(8) . . ?
C4 C5 1.373(13) . . ?
C4 H4 .984(10) . . ?
C5 C6 1.380(10) . . ?
C5 H5 .991(8) . . ?
C6 C6 1.447(9) . 8 ?
C11 C12 1.37(5) . . ?
C11 C16 1.41(6) . . ?
C11 C11 .48(9) . 8 ?
C11 C12 1.06(4) . 8 ?
C11 C16 1.86(6) . 8 ?
C12 C13 1.46(4) . . ?
C12 H12 .95(3) . . ?
C12 C12 1.59(4) . 8 ?
C12 C13 1.80(4) . 8 ?
C12 C14 1.78(4) . 8 ?
C12 C15 1.35(3) . 8 ?
C12 C16 .89(3) . 8 ?
C13 C14 1.28(4) . . ?
C13 H13 1.01(3) . . ?
C13 C13 .70(3) . 8 ?
C13 C14 .65(4) . 8 ?
C13 C15 1.48(3) . 8 ?
C13 H14 1.49(3) . 8 ?
C14 C15 1.23(3) . . ?
C14 H14 .95(2) . . ?
C14 C14 1.75(4) . 8 ?
C14 H13 .44(3) . 8 ?
C15 C16 1.38(3) . . ?
C15 H15 .96(2) . . ?
C15 H12 1.22(2) . 8 ?
C15 H13 1.30(2) . 8 ?
C16 H16 .93(2) . . ?
C16 H12 .35(2) . 8 ?
C11' C12' 1.394(11) . . ?
C11' C12' 1.394(11) . 8 ?
C12' C13' 1.419(15) . . ?
C12' H12' .905(9) . . ?
C13' C14' 1.312(16) . . ?
C13' H13' .905(13) . . ?
C14' H14' .919(19) . . ?
H13 H14 .83289(16) . 8 ?

loop_
_geom_contact_atom_site_label_1
_geom_contact_atom_site_label_2
_geom_contact_distance
_geom_contact_site_symmetry_1
_geom_contact_site_symmetry_2
_geom_contact_publ_flag
Pd C2 3.158(7) . . ?
Pd C2 3.158(7) . 8 ?
Pd C6 3.028(7) . . ?
Pd C6 3.028(7) . 8 ?
Pd C11 3.448(16) . 8 ?
Pd C11 3.448(16) . . ?
Pd C11' 3.445(11) . . ?
Pd H1a 2.5691(9) . . ?
Pd H1a 2.5691(9) . 8 ?
Pd H1b 2.5686(7) . 8 ?
Pd H1b 2.5686(7) . . ?
Pd H1c 2.6109(7) . 8 ?
Pd H1c 2.6109(7) . . ?
Pd H2 3.2117(10) . 8 ?
Pd H2 3.2117(10) . . ?
Se1 N1 3.380(5) . 8 ?
Se1 N1 3.380(5) . . ?
Se1 C1 3.130(8) . 8 ?
Se1 C1 3.130(8) . . ?
Se1 C12 2.89(3) . . ?
Se1 C12 2.89(3) . 8 ?
Se1 C16 2.82(2) . . ?
Se1 C16 2.82(2) . 8 ?
Se1 H1c 2.9019(13) . . ?
Se1 H1c 2.9019(13) . 8 ?
Se1 H12 3.0452(12) . . ?
Se1 H12 3.0452(12) . 8 ?
Se1 H16 2.8923(10) . 8 ?
Se1 H16 2.8923(10) . . ?
Se1' N1 3.401(5) . 8 ?
Se1' N1 3.401(5) . . ?
Se1' C1 3.152(8) . . ?
Se1' C1 3.152(8) . 8 ?
Se1' C12' 2.859(9) . 8 ?
Se1' C12' 2.859(9) . . ?
Se1' H1a 2.9297(14) . 8 ?
Se1' H1a 2.9297(14) . . ?
Se1' H12' 2.9308(11) . 8 ?
Se1' H12' 2.9308(11) . . ?
N1 N1 2.672(7) . 8 ?
N1 C3 2.379(9) . . ?
N1 C4 2.737(11) . . ?
N1 C5 2.381(9) . . ?
N1 C6 2.393(8) . 8 ?
N1 H2 1.997(5) . . ?
C1 C1 2.723(12) . 8 ?
C2 C4 2.332(12) . . ?
C2 C5 2.699(11) . . ?
C2 C6 2.322(9) . . ?
C2 H3 2.064(7) . . ?
C3 C5 2.385(12) . . ?
C3 C6 2.745(10) . . ?
C3 H2 2.012(9) . . ?
C3 H4 2.057(9) . . ?
C4 C6 2.373(12) . . ?
C4 H3 1.986(10) . . ?
C4 H5 2.068(10) . . ?
C5 C5 2.949(12) . 8 ?
C5 C6 2.484(11) . 8 ?
C5 H4 2.033(9) . . ?
C5 H5 2.645(9) . 8 ?
C6 H5 2.682(6) . 8 ?
C6 H5 2.060(7) . . ?
C11 C13 2.29(4) . 8 ?
C11 C13 2.36(4) . . ?
C11 C14 2.90(4) . 8 ?
C11 C14 2.75(3) . . ?
C11 C15 2.71(5) . 8 ?
C11 C15 2.38(5) . . ?
C11 H12 1.61(6) . 8 ?
C11 H12 2.05(6) . . ?
C11 H16 2.53(6) . 8 ?
C11 H16 2.06(6) . . ?
C12 C14 2.44(4) . . ?
C12 C15 2.72(3) . . ?
C12 C16 2.40(3) . . ?
C12 H12 2.51(3) . 8 ?
C12 H13 2.08(3) . . ?
C12 H15 2.26(3) . 8 ?
C12 H16 1.81(3) . 8 ?
C13 C15 2.16(3) . . ?
C13 C16 2.65(4) . . ?
C13 C16 2.19(4) . 8 ?
C13 H12 2.14(3) . . ?
C13 H12 2.64(3) . 8 ?
C13 H13 1.59(3) . 8 ?
C13 H14 1.91(3) . . ?
C13 H15 2.32(2) . 8 ?
C14 C15 2.76(4) . 8 ?
C14 C16 2.32(3) . . ?
C14 H12 2.20(2) . 8 ?
C14 H13 2.00(3) . . ?
C14 H14 2.12(3) . 8 ?
C14 H15 1.87(3) . . ?
C15 H14 1.93(2) . . ?
C15 H16 2.02(2) . . ?
C16 H13 2.52(2) . 8 ?
C16 H15 2.02(2) . . ?
C11' C13' 2.431(16) . 8 ?
C11' C13' 2.431(16) . . ?
C11' C14' 2.78(2) . . ?
C11' H12' 1.9994(17) . 8 ?
C11' H12' 1.9994(17) . . ?
C12' C12' 2.380(13) . 8 ?
C12' C13' 2.734(16) . 8 ?
C12' C14' 2.375(18) . . ?
C12' H13' 2.033(9) . . ?
C13' C13' 2.295(18) . 8 ?
C13' H12' 2.039(13) . . ?
C13' H14' 1.932(13) . . ?
C14' H13' 1.9196(16) . . ?
C14' H13' 1.9196(16) . 8 ?
H1a H1a 2.3486(7) . 8 ?
H1a H1b 1.5513(4) . . ?
H1a H1c 1.5574(3) . . ?
H1b H1c 1.5860(3) . . ?
H1b H2 2.1473(5) . . ?
H2 H3 2.3765(4) . . ?
H3 H4 2.3008(4) . . ?
H4 H5 2.3511(7) . . ?
H5 H5 2.0384(6) . 8 ?
H12 H15 1.8282(5) . 8 ?
H12 H16 1.01631(18) . 8 ?
H13 H13 2.1684(7) . 8 ?
H13 H14 2.2699(6) . . ?
H13 H15 1.7593(5) . 8 ?
H14 H14 2.0563(7) . 8 ?
H14 H15 2.2135(4) . . ?
H15 H16 2.3056(7) . . ?
H16 H13' 2.1403(6) . 2_565 ?
H12' H13' 2.3440(5) . . ?
H13' H14' 2.1942(5) . . ?

loop_
_reflns_scale_group_code
_reflns_scale_meas_F
1 .865292
